data_4511592
loop_
_publ_author_name
'SeethaLekshmi, Sunil'
'Varughese, Sunil'
'Giri, Lopamudra'
'Pedireddi, V. R.'

_publ_section_title
;
 Molecular Complexes of 4-Halophenylboronic Acids: A Systematic
 Exploration of Isostructurality and Structural Landscape
;
_journal_issue 8
_journal_name_full 'Crystal Growth &amp; Design'
_journal_page_first 4143
_journal_paper_doi 10.1021/cg500750p
_journal_volume 14
_journal_year 2014
_chemical_formula_moiety '(C12 H10 N2), (C6 H6 B Cl O2), (H2 O)'
_chemical_formula_sum 'C18 H18 B Cl N2 O3'
_chemical_formula_weight 356.60
_chemical_name_systematic
; 
 4-Chlorophenylboronic acid-trans-1, 2-bis(4-pyridyl)ethene-hydrate complex 
;
_space_group_IT_number 2
_symmetry_cell_setting triclinic
_symmetry_space_group_name_Hall '-P 1'
_symmetry_space_group_name_H-M 'P -1'
_atom_sites_solution_hydrogens geom
_atom_sites_solution_primary direct
_atom_sites_solution_secondary difmap
_audit_creation_method SHELXL-97
_cell_angle_alpha 96.91(1)
_cell_angle_beta 116.79(2)
_cell_angle_gamma 99.83(2)
_cell_formula_units_Z 4
_cell_length_a 12.259(5)
_cell_length_b 12.938(2)
_cell_length_c 13.211(3)
_cell_measurement_temperature 120(2)
_cell_volume 1796.0(10)
_computing_cell_refinement SMART
_computing_data_collection SMART
_computing_data_reduction SAINTPLUS
_computing_structure_refinement 'SHELXTL (Sheldrick, 1997)'
_computing_structure_solution 'SHELXTL (Sheldrick, 1990)'
_diffrn_ambient_temperature 120(2)
_diffrn_measured_fraction_theta_full 0.996
_diffrn_measured_fraction_theta_max 0.996
_diffrn_measurement_device_type 'Bruker APEX CCD-Area Detector'
_diffrn_measurement_method SMART
_diffrn_radiation_monochromator graphite
_diffrn_radiation_source 'fine-focus sealed tube'
_diffrn_radiation_type MoK\a
_diffrn_radiation_wavelength 0.71073
_diffrn_reflns_av_R_equivalents 0.0332
_diffrn_reflns_av_sigmaI/netI 0.0371
_diffrn_reflns_limit_h_max 16
_diffrn_reflns_limit_h_min -16
_diffrn_reflns_limit_k_max 17
_diffrn_reflns_limit_k_min -17
_diffrn_reflns_limit_l_max 17
_diffrn_reflns_limit_l_min -17
_diffrn_reflns_number 21875
_diffrn_reflns_theta_full 28.27
_diffrn_reflns_theta_max 28.27
_diffrn_reflns_theta_min 1.64
_exptl_absorpt_coefficient_mu 0.232
_exptl_absorpt_correction_T_max 0.922
_exptl_absorpt_correction_T_min 0.812
_exptl_absorpt_correction_type empirical
_exptl_absorpt_process_details 'SADABS; Sheldrick, 1996'
_exptl_crystal_colour Colorless
_exptl_crystal_density_diffrn 1.319
_exptl_crystal_density_method 'not measured'
_exptl_crystal_description Block
_exptl_crystal_F_000 744
_exptl_crystal_size_max 0.37
_exptl_crystal_size_mid 0.33
_exptl_crystal_size_min 0.27
_refine_diff_density_max 1.292
_refine_diff_density_min -0.332
_refine_diff_density_rms 0.051
_refine_ls_extinction_method none
_refine_ls_goodness_of_fit_ref 1.029
_refine_ls_hydrogen_treatment mixed
_refine_ls_matrix_type full
_refine_ls_number_parameters 507
_refine_ls_number_reflns 8872
_refine_ls_number_restraints 0
_refine_ls_restrained_S_all 1.029
_refine_ls_R_factor_all 0.0669
_refine_ls_R_factor_gt 0.0465
_refine_ls_shift/su_max 0.000
_refine_ls_shift/su_mean 0.000
_refine_ls_structure_factor_coef Fsqd
_refine_ls_weighting_details 'calc w=1/[\s^2^(Fo^2^)+(0.0710P)^2^+0.4786P] where P=(Fo^2^+2Fc^2^)/3'
_refine_ls_weighting_scheme calc
_refine_ls_wR_factor_gt 0.1246
_refine_ls_wR_factor_ref 0.1375
_reflns_number_gt 6490
_reflns_number_total 8872
_reflns_threshold_expression >2sigma(I)
_cod_data_source_file 07_cbpye.CIF
_cod_data_source_block datam
_cod_depositor_comments
;
The following automatic conversions were performed:

'_symmetry_cell_setting' value 'Triclinic' changed to 'triclinic'
according to
/usr/data/users/saulius/crontab/automatic-downloads/rss-feeds/ACS/lib/dictionaries/cif_core.dic
dictionary named 'cif_core.dic' version 2.4.2 from
2011-04-26.

'_exptl_absorpt_correction_type' value 'Empirical'
changed to 'empirical' according to
/usr/data/users/saulius/crontab/automatic-downloads/rss-feeds/ACS/lib/dictionaries/cif_core.dic
dictionary named 'cif_core.dic' version 2.4.2 from 2011-04-26.

Automatic conversion script
Id: cif_fix_values 2281 2013-09-26 08:29:07Z andrius 

 Adding full bibliography for 4511578--4511594.cif.
;
_cod_original_sg_symbol_H-M P-1
_cod_database_code 4511592

loop_
_symmetry_equiv_pos_as_xyz
'x, y, z'
'-x, -y, -z'

loop_
_atom_site_label
_atom_site_type_symbol
_atom_site_fract_x
_atom_site_fract_y
_atom_site_fract_z
_atom_site_U_iso_or_equiv
_atom_site_adp_type
_atom_site_occupancy
_atom_site_symmetry_multiplicity
_atom_site_calc_flag
_atom_site_refinement_flags
Cl24 Cl 0.04764(4) 0.97839(4) 0.40038(4) 0.04172(14) Uani 1 1 d .
O2B O 0.15585(11) 0.87663(10) -0.07277(11) 0.0335(3) Uani 1 1 d .
H2B H 0.0966 0.8308 -0.0754 0.050 Uiso 1 1 calc R
O2A O 0.26455(12) 1.05898(10) 0.01732(11) 0.0348(3) Uani 1 1 d .
H2A H 0.2828 1.0503 -0.0367 0.052 Uiso 1 1 calc R
O91 O 0.76042(14) 0.25466(12) 0.19250(13) 0.0413(3) Uani 1 1 d .
C21 C 0.14164(15) 0.96813(13) 0.10431(14) 0.0252(3) Uani 1 1 d .
C24 C 0.08134(15) 0.97491(15) 0.28459(14) 0.0299(4) Uani 1 1 d .
N32 N 0.65397(16) 0.19571(12) 0.33050(13) 0.0350(3) Uani 1 1 d .
N31 N 0.37163(15) 0.06627(13) 0.87185(14) 0.0357(3) Uani 1 1 d .
C23 C 0.07812(17) 0.87648(15) 0.22758(16) 0.0327(4) Uani 1 1 d .
H23 H 0.0564 0.8120 0.2494 0.039 Uiso 1 1 calc R
C32 C 0.54955(18) 0.12206(14) 0.84327(17) 0.0335(4) Uani 1 1 d .
H32 H 0.6389 0.1449 0.8776 0.040 Uiso 1 1 calc R
C31 C 0.49532(17) 0.09770(14) 0.91110(16) 0.0309(4) Uani 1 1 d .
H31 H 0.5498 0.1037 0.9915 0.037 Uiso 1 1 calc R
C22 C 0.10770(16) 0.87458(14) 0.13711(15) 0.0302(4) Uani 1 1 d .
H22 H 0.1046 0.8074 0.0966 0.036 Uiso 1 1 calc R
C310 C 0.54953(19) 0.15424(13) 0.47622(17) 0.0338(4) Uani 1 1 d .
C33 C 0.4760(2) 0.11372(14) 0.72611(17) 0.0355(4) Uani 1 1 d .
C26 C 0.14163(16) 1.06550(14) 0.16391(15) 0.0292(4) Uani 1 1 d .
H26 H 0.1637 1.1305 0.1429 0.035 Uiso 1 1 calc R
C311 C 0.47624(18) 0.13156(15) 0.35609(18) 0.0374(4) Uani 1 1 d .
H311 H 0.3878 0.1010 0.3208 0.045 Uiso 1 1 calc R
C25 C 0.11022(16) 1.06941(15) 0.25286(15) 0.0322(4) Uani 1 1 d .
H25 H 0.1087 1.1358 0.2910 0.039 Uiso 1 1 calc R
C36 C 0.5415(2) 0.14031(16) 0.65729(18) 0.0383(4) Uani 1 1 d .
C38 C 0.72564(18) 0.21768(16) 0.44618(17) 0.0357(4) Uani 1 1 d .
H38 H 0.8137 0.2481 0.4784 0.043 Uiso 1 1 calc R
B21 B 0.18680(17) 0.96733(15) 0.00935(17) 0.0264(4) Uani 1 1 d .
C39 C 0.67865(19) 0.19859(15) 0.52152(16) 0.0358(4) Uani 1 1 d .
C37 C 0.4849(2) 0.12867(16) 0.54417(19) 0.0403(4) Uani 1 1 d .
C312 C 0.53133(19) 0.15327(15) 0.28818(17) 0.0375(4) Uani 1 1 d .
H312 H 0.4787 0.1370 0.2062 0.045 Uiso 1 1 calc R
C35 C 0.29900(19) 0.0573(2) 0.7576(2) 0.0499(5) Uani 1 1 d .
H35 H 0.2100 0.0341 0.7258 0.060 Uiso 1 1 calc R
C34 C 0.3470(2) 0.08022(18) 0.68275(18) 0.0485(5) Uani 1 1 d .
H34 H 0.2913 0.0728 0.6024 0.058 Uiso 1 1 calc R
Cl14 Cl 0.33886(5) 0.35296(4) 0.44510(5) 0.04543(14) Uani 1 1 d .
O1A O -0.03804(12) 0.38209(10) 0.69766(12) 0.0365(3) Uani 1 1 d .
H1A H -0.0752 0.4053 0.7322 0.055 Uiso 1 1 calc R
O1B O 0.05291(12) 0.56789(10) 0.74385(12) 0.0369(3) Uani 1 1 d .
H1B H 0.1203 0.6085 0.7548 0.055 Uiso 1 1 calc R
C11 C 0.12195(15) 0.43831(13) 0.63230(14) 0.0257(3) Uani 1 1 d .
N42 N 0.80603(16) 0.41598(12) 0.79112(15) 0.0365(4) Uani 1 1 d .
N41 N 0.23018(15) 0.32675(12) 1.08395(15) 0.0351(4) Uani 1 1 d .
C15 C 0.18247(19) 0.30464(15) 0.53510(17) 0.0360(4) Uani 1 1 d .
H15 H 0.1773 0.2315 0.5087 0.043 Uiso 1 1 calc R
C14 C 0.25549(17) 0.38593(15) 0.51751(15) 0.0310(4) Uani 1 1 d .
C13 C 0.26459(19) 0.49271(15) 0.55554(18) 0.0378(4) Uani 1 1 d .
H13 H 0.3155 0.5483 0.5430 0.045 Uiso 1 1 calc R
B11 B 0.04246(18) 0.46591(16) 0.69425(17) 0.0275(4) Uani 1 1 d .
C16 C 0.11621(18) 0.33120(14) 0.59220(16) 0.0338(4) Uani 1 1 d .
H16 H 0.0656 0.2751 0.6044 0.041 Uiso 1 1 calc R
C12 C 0.19749(18) 0.51736(14) 0.61269(16) 0.0335(4) Uani 1 1 d .
H12 H 0.2036 0.5908 0.6392 0.040 Uiso 1 1 calc R
C48 C 0.83525(19) 0.40259(15) 0.89823(18) 0.0387(4) Uani 1 1 d .
H48 H 0.9194 0.4009 0.9489 0.046 Uiso 1 1 calc R
C43 C 0.4081(2) 0.34763(15) 1.0045(2) 0.0461(6) Uani 1 1 d .
C42 C 0.4397(2) 0.33810(16) 1.1159(2) 0.0447(5) Uani 1 1 d .
H42 H 0.5240 0.3386 1.1689 0.054 Uiso 1 1 calc R
C45 C 0.1980(2) 0.33473(16) 0.97518(19) 0.0405(4) Uani 1 1 d .
H45 H 0.1127 0.3337 0.9246 0.049 Uiso 1 1 calc R
C410 C 0.6248(2) 0.39391(15) 0.8662(2) 0.0444(5) Uani 1 1 d .
C411 C 0.5964(2) 0.40893(16) 0.7568(2) 0.0450(5) Uani 1 1 d .
H411 H 0.5136 0.4123 0.7043 0.054 Uiso 1 1 calc R
C41 C 0.3493(2) 0.32787(15) 1.15094(19) 0.0391(4) Uani 1 1 d .
H41 H 0.3742 0.3212 1.2286 0.047 Uiso 1 1 calc R
C412 C 0.6881(2) 0.41904(16) 0.72356(18) 0.0416(5) Uani 1 1 d .
H412 H 0.6656 0.4289 0.6472 0.050 Uiso 1 1 calc R
C44 C 0.2825(2) 0.34444(16) 0.93181(19) 0.0484(5) Uani 1 1 d .
H44 H 0.2547 0.3489 0.8531 0.058 Uiso 1 1 calc R
C49 C 0.7482(2) 0.39104(15) 0.93893(18) 0.0446(5) Uani 1 1 d .
H49 H 0.7729 0.3813 1.0157 0.053 Uiso 1 1 calc R
O90 O 0.02506(14) 0.30259(13) 0.12774(15) 0.0456(4) Uani 1 1 d .
H902 H 0.030(2) 0.353(2) 0.169(2) 0.045(7) Uiso 1 1 d .
H912 H 0.780(2) 0.201(2) 0.174(2) 0.052(7) Uiso 1 1 d .
H911 H 0.728(3) 0.227(2) 0.238(2) 0.065(8) Uiso 1 1 d .
H901 H 0.100(3) 0.316(2) 0.125(2) 0.062(7) Uiso 1 1 d .
C46A C 0.5131(3) 0.3828(2) 0.8858(3) 0.0267(11) Uani 0.689(11) 1 d P
C47A C 0.5197(3) 0.3598(2) 0.9842(3) 0.0261(11) Uani 0.682(11) 1 d P
C47 C 0.4545(8) 0.3631(5) 0.9129(8) 0.033(3) Uani 0.318(11) 1 d P
C46 C 0.5741(8) 0.3742(5) 0.9558(7) 0.031(2) Uani 0.311(11) 1 d P
H37 H 0.384(2) 0.098(2) 0.509(2) 0.062(7) Uiso 1 1 d .
H36 H 0.639(2) 0.1720(19) 0.700(2) 0.052(7) Uiso 1 1 d .
H39 H 0.737(2) 0.2158(18) 0.602(2) 0.046(6) Uiso 1 1 d .
H46 H 0.603(2) 0.3567(18) 1.039(2) 0.047(6) Uiso 1 1 d .
H47 H 0.425(3) 0.385(2) 0.828(2) 0.058(7) Uiso 1 1 d .

loop_
_atom_site_aniso_label
_atom_site_aniso_U_11
_atom_site_aniso_U_22
_atom_site_aniso_U_33
_atom_site_aniso_U_23
_atom_site_aniso_U_13
_atom_site_aniso_U_12
Cl24 0.0353(2) 0.0615(3) 0.0290(2) 0.0031(2) 0.01974(19) 0.0065(2)
O2B 0.0288(6) 0.0327(7) 0.0386(7) -0.0038(5) 0.0208(6) 0.0017(5)
O2A 0.0400(7) 0.0304(6) 0.0405(7) 0.0046(5) 0.0276(6) 0.0028(5)
O91 0.0481(8) 0.0407(8) 0.0462(8) 0.0057(6) 0.0343(7) 0.0073(7)
C21 0.0206(7) 0.0272(8) 0.0251(8) 0.0024(6) 0.0101(6) 0.0044(6)
C24 0.0222(8) 0.0428(10) 0.0229(8) 0.0021(7) 0.0118(7) 0.0047(7)
N32 0.0489(10) 0.0302(8) 0.0329(8) 0.0075(6) 0.0256(7) 0.0094(7)
N31 0.0361(8) 0.0367(8) 0.0429(9) 0.0125(7) 0.0259(7) 0.0076(7)
C23 0.0333(9) 0.0328(9) 0.0325(9) 0.0072(7) 0.0177(8) 0.0043(7)
C32 0.0344(9) 0.0273(9) 0.0481(11) 0.0138(8) 0.0257(8) 0.0097(7)
C31 0.0329(9) 0.0274(8) 0.0319(9) 0.0075(7) 0.0157(8) 0.0053(7)
C22 0.0332(9) 0.0263(8) 0.0328(9) 0.0025(7) 0.0191(8) 0.0051(7)
C310 0.0472(11) 0.0216(8) 0.0480(11) 0.0112(7) 0.0340(9) 0.0113(8)
C33 0.0525(12) 0.0248(8) 0.0414(10) 0.0111(7) 0.0309(9) 0.0132(8)
C26 0.0295(8) 0.0265(8) 0.0310(8) 0.0040(7) 0.0152(7) 0.0053(7)
C311 0.0326(9) 0.0272(9) 0.0496(11) 0.0088(8) 0.0175(9) 0.0072(7)
C25 0.0300(9) 0.0332(9) 0.0315(9) -0.0013(7) 0.0156(7) 0.0071(7)
C36 0.0391(11) 0.0317(9) 0.0460(11) 0.0099(8) 0.0219(9) 0.0087(8)
C38 0.0320(9) 0.0378(10) 0.0371(10) 0.0082(8) 0.0185(8) 0.0029(8)
B21 0.0235(9) 0.0282(9) 0.0283(9) 0.0049(7) 0.0134(8) 0.0065(7)
C39 0.0439(11) 0.0333(9) 0.0279(9) 0.0073(7) 0.0169(8) 0.0053(8)
C37 0.0502(12) 0.0331(10) 0.0481(11) 0.0121(9) 0.0313(10) 0.0114(9)
C312 0.0462(11) 0.0278(9) 0.0320(9) 0.0059(7) 0.0136(8) 0.0094(8)
C35 0.0274(10) 0.0603(14) 0.0566(13) 0.0222(11) 0.0155(10) 0.0059(9)
C34 0.0528(13) 0.0519(13) 0.0330(10) 0.0156(9) 0.0136(10) 0.0105(10)
Cl14 0.0579(3) 0.0497(3) 0.0510(3) 0.0088(2) 0.0430(3) 0.0209(2)
O1A 0.0403(7) 0.0304(6) 0.0499(8) 0.0032(6) 0.0343(7) 0.0033(6)
O1B 0.0400(7) 0.0300(6) 0.0483(8) -0.0018(6) 0.0321(6) 0.0032(5)
C11 0.0270(8) 0.0273(8) 0.0246(7) 0.0029(6) 0.0150(7) 0.0058(7)
N42 0.0447(9) 0.0278(8) 0.0520(10) 0.0059(7) 0.0376(8) 0.0060(7)
N41 0.0398(9) 0.0251(7) 0.0522(10) 0.0038(7) 0.0347(8) 0.0042(6)
C15 0.0479(11) 0.0282(9) 0.0409(10) 0.0036(8) 0.0290(9) 0.0119(8)
C14 0.0349(9) 0.0379(9) 0.0300(8) 0.0067(7) 0.0224(8) 0.0138(8)
C13 0.0480(11) 0.0325(9) 0.0460(11) 0.0063(8) 0.0356(10) 0.0061(8)
B11 0.0286(9) 0.0296(9) 0.0273(9) 0.0034(7) 0.0171(8) 0.0059(8)
C16 0.0420(10) 0.0281(9) 0.0388(10) 0.0052(7) 0.0273(9) 0.0059(8)
C12 0.0450(10) 0.0270(8) 0.0398(10) 0.0051(7) 0.0307(9) 0.0085(8)
C48 0.0384(10) 0.0299(9) 0.0467(11) 0.0021(8) 0.0214(9) 0.0081(8)
C43 0.0587(13) 0.0228(9) 0.0827(16) 0.0046(9) 0.0591(13) 0.0050(9)
C42 0.0382(11) 0.0305(10) 0.0746(15) 0.0107(10) 0.0348(11) 0.0099(8)
C45 0.0384(10) 0.0332(10) 0.0465(11) 0.0009(8) 0.0210(9) 0.0044(8)
C410 0.0543(13) 0.0235(9) 0.0739(15) -0.0012(9) 0.0524(12) 0.0009(8)
C411 0.0355(10) 0.0363(10) 0.0592(13) -0.0042(9) 0.0236(10) 0.0074(8)
C41 0.0481(12) 0.0315(9) 0.0461(11) 0.0100(8) 0.0293(10) 0.0102(8)
C412 0.0558(13) 0.0350(10) 0.0412(11) 0.0069(8) 0.0291(10) 0.0140(9)
C44 0.0795(17) 0.0337(10) 0.0433(11) 0.0053(9) 0.0424(12) 0.0068(10)
C49 0.0757(15) 0.0306(10) 0.0417(11) 0.0077(8) 0.0413(11) 0.0105(10)
O90 0.0398(8) 0.0420(8) 0.0629(10) -0.0035(7) 0.0379(8) 0.0020(6)
C46A 0.0274(17) 0.0256(13) 0.033(2) 0.0072(11) 0.0191(17) 0.0059(10)
C47A 0.0263(18) 0.0279(13) 0.031(2) 0.0072(11) 0.0191(18) 0.0066(10)
C47 0.043(5) 0.030(3) 0.037(5) 0.009(3) 0.028(5) 0.009(3)
C46 0.037(4) 0.036(3) 0.029(5) 0.013(3) 0.021(4) 0.012(3)

loop_
_atom_type_symbol
_atom_type_description
_atom_type_scat_dispersion_real
_atom_type_scat_dispersion_imag
_atom_type_scat_source
C C 0.0033 0.0016 'International Tables Vol C Tables 4.2.6.8 and 6.1.1.4'
H H 0.0000 0.0000 'International Tables Vol C Tables 4.2.6.8 and 6.1.1.4'
B B 0.0013 0.0007 'International Tables Vol C Tables 4.2.6.8 and 6.1.1.4'
N N 0.0061 0.0033 'International Tables Vol C Tables 4.2.6.8 and 6.1.1.4'
O O 0.0106 0.0060 'International Tables Vol C Tables 4.2.6.8 and 6.1.1.4'
Cl Cl 0.1484 0.1585 'International Tables Vol C Tables 4.2.6.8 and 6.1.1.4'

loop_
_geom_angle_atom_site_label_1
_geom_angle_atom_site_label_2
_geom_angle_atom_site_label_3
_geom_angle
C22 C21 C26 117.32(15)
C22 C21 B21 122.13(15)
C26 C21 B21 120.44(15)
C25 C24 C23 121.95(16)
C25 C24 Cl24 119.57(14)
C23 C24 Cl24 118.49(14)
C312 N32 C38 116.76(16)
C31 N31 C35 115.53(17)
C24 C23 C22 118.19(17)
C31 C32 C33 120.65(18)
N31 C31 C32 124.29(18)
C21 C22 C23 122.10(16)
C311 C310 C39 116.64(17)
C311 C310 C37 117.42(18)
C39 C310 C37 125.94(19)
C32 C33 C34 116.28(17)
C32 C33 C36 117.76(18)
C34 C33 C36 125.96(19)
C25 C26 C21 121.73(16)
C312 C311 C310 120.06(18)
C24 C25 C26 118.66(16)
C37 C36 C33 124.7(2)
N32 C38 C39 123.64(18)
O2A B21 O2B 120.86(16)
O2A B21 C21 116.87(15)
O2B B21 C21 122.14(15)
C38 C39 C310 119.19(18)
C36 C37 C310 124.7(2)
N32 C312 C311 123.72(18)
N31 C35 C34 123.58(19)
C33 C34 C35 119.65(19)
C12 C11 C16 116.87(15)
C12 C11 B11 122.43(15)
C16 C11 B11 120.69(15)
C412 N42 C48 116.62(16)
C41 N41 C45 116.27(17)
C14 C15 C16 118.91(16)
C15 C14 C13 121.47(16)
C15 C14 Cl14 119.13(14)
C13 C14 Cl14 119.39(14)
C14 C13 C12 118.59(17)
O1A B11 O1B 119.77(15)
O1A B11 C11 117.11(15)
O1B B11 C11 123.12(16)
C15 C16 C11 121.90(16)
C11 C12 C13 122.26(16)
N42 C48 C49 123.1(2)
C42 C43 C44 116.54(18)
C42 C43 C47A 111.8(2)
C44 C43 C47A 131.7(2)
C42 C43 C47 147.1(4)
C44 C43 C47 96.4(4)
C47A C43 C47 35.3(3)
C43 C42 C41 119.9(2)
N41 C45 C44 123.4(2)
C411 C410 C49 117.02(18)
C411 C410 C46A 112.1(2)
C49 C410 C46A 130.9(2)
C411 C410 C46 146.8(4)
C49 C410 C46 96.1(4)
C46A C410 C46 34.8(3)
C412 C411 C410 119.8(2)
N41 C41 C42 124.4(2)
N42 C412 C411 124.2(2)
C45 C44 C43 119.5(2)
C410 C49 C48 119.31(19)
C46 C46A C47 86.5(8)
C46 C46A C47A 42.4(5)
C47 C46A C47A 44.2(6)
C46 C46A C410 78.6(5)
C47 C46A C410 163.1(6)
C47A C46A C410 120.9(3)
C46 C47A C47 88.6(8)
C46 C47A C46A 43.6(5)
C47 C47A C46A 45.1(5)
C46 C47A C43 164.7(7)
C47 C47A C43 76.8(5)
C46A C47A C43 121.4(3)
C47A C47 C46A 90.7(8)
C47A C47 C46 44.8(5)
C46A C47 C46 46.0(5)
C47A C47 C43 67.9(5)
C46A C47 C43 157.1(9)
C46 C47 C43 112.5(7)
C47A C46 C46A 93.9(8)
C47A C46 C47 46.6(5)
C46A C46 C47 47.5(5)
C47A C46 C410 160.2(9)
C46A C46 C410 66.7(5)
C47 C46 C410 113.7(7)

loop_
_geom_bond_atom_site_label_1
_geom_bond_atom_site_label_2
_geom_bond_distance
Cl24 C24 1.7528(17)
O2B B21 1.367(2)
O2A B21 1.349(2)
C21 C22 1.394(2)
C21 C26 1.403(2)
C21 B21 1.583(2)
C24 C25 1.380(3)
C24 C23 1.384(3)
N32 C312 1.327(3)
N32 C38 1.337(2)
N31 C31 1.328(2)
N31 C35 1.340(3)
C23 C22 1.395(2)
C32 C31 1.370(2)
C32 C33 1.374(3)
C310 C311 1.387(3)
C310 C39 1.395(3)
C310 C37 1.472(3)
C33 C34 1.380(3)
C33 C36 1.493(3)
C26 C25 1.390(2)
C311 C312 1.372(3)
C36 C37 1.309(3)
C38 C39 1.382(3)
C35 C34 1.395(3)
Cl14 C14 1.7532(17)
O1A B11 1.356(2)
O1B B11 1.358(2)
C11 C12 1.388(2)
C11 C16 1.401(2)
C11 B11 1.586(2)
N42 C412 1.324(3)
N42 C48 1.336(3)
N41 C41 1.319(3)
N41 C45 1.330(3)
C15 C14 1.373(3)
C15 C16 1.390(2)
C14 C13 1.380(3)
C13 C12 1.393(2)
C48 C49 1.390(3)
C43 C42 1.371(3)
C43 C44 1.390(3)
C43 C47A 1.494(3)
C43 C47 1.571(7)
C42 C41 1.374(3)
C45 C44 1.387(3)
C410 C411 1.373(3)
C410 C49 1.390(3)
C410 C46A 1.491(3)
C410 C46 1.592(7)
C411 C412 1.372(3)
C46A C46 0.926(7)
C46A C47 0.949(6)
C46A C47A 1.339(5)
C47A C46 0.905(6)
C47A C47 0.933(8)
C47 C46 1.284(12)
